data_7014182
loop_
_publ_author_name
'Oakley, Sarah H.'
'Coles, Martyn P.'
'Hitchcock, Peter B.'

_publ_section_title
;
 Poly(guanidyl)silanes as a new class of chelating, N-based ligand.
;
_journal_issue 8
_journal_name_full 'Dalton transactions (Cambridge, England : 2003)'
_journal_page_first 1113
_journal_page_last 1114
_journal_paper_doi 10.1039/b402718c
_journal_year 2004
_chemical_absolute_configuration ad
_chemical_compound_source 'synthesis as described'
_chemical_formula_moiety 'C27 H41 N9 Si1'
_chemical_formula_sum 'C27 H41 N9 Si'
_chemical_formula_weight 519.78
_chemical_name_systematic
;
?
;
_space_group_IT_number 33
_symmetry_cell_setting orthorhombic
_symmetry_Int_Tables_number 33
_symmetry_space_group_name_Hall 'P 2c -2n'
_symmetry_space_group_name_H-M 'P n a 21'
_atom_sites_solution_hydrogens geom
_atom_sites_solution_primary direct
_atom_sites_solution_secondary difmap
_audit_conform_dict_location ftp://ftp.iucr.org/pub/cif_core.dic
_audit_conform_dict_name cif_core.dic
_audit_conform_dict_version 2.2
_audit_creation_date 2003-10-16T13:21:32-00:00
_audit_creation_method 'WinGX routine CIF_UPDATE'
_cell_angle_alpha 90
_cell_angle_beta 90
_cell_angle_gamma 90
_cell_formula_units_Z 4
_cell_length_a 17.5198(5)
_cell_length_b 15.3048(3)
_cell_length_c 9.9712(2)
_cell_measurement_reflns_used 8612
_cell_measurement_temperature 173(2)
_cell_measurement_theta_max 25.35
_cell_measurement_theta_min 3.705
_cell_measurement_wavelength 0.71073
_cell_volume 2673.65(11)
_computing_cell_refinement 'HKL Scalepack (Otwinowski & Minor 1997)'
_computing_data_collection 'Collect (Nonius BV, 1997-2000)'
_computing_data_reduction 'HKL Denzo and Scalepack (Otwinowski & Minor 1997)'
_computing_molecular_graphics 'Ortep-3 for Windows (Farrugia, 1997)'
_computing_publication_material 'WinGX publication routines (Farrugia, 1999)'
_computing_structure_refinement 'SHELXL-97 (Sheldrick, 1997)'
_computing_structure_solution 'SHELXS-97 (Sheldrick, 1997)'
_diffrn_ambient_temperature 173(2)
_diffrn_detector 'CCD plate'
_diffrn_measured_fraction_theta_full 0.966
_diffrn_measured_fraction_theta_max 0.966
_diffrn_measurement_device '95mm CCD camera on \k-goniostat'
_diffrn_measurement_device_type KappaCCD
_diffrn_measurement_method 'CCD rotation images, thick slices'
_diffrn_orient_matrix_type 'by Nonius Collect from scalepack cell'
_diffrn_orient_matrix_UB_11 -0.976028E-1
_diffrn_orient_matrix_UB_12 -0.150166E-1
_diffrn_orient_matrix_UB_13 0.3062E-3
_diffrn_orient_matrix_UB_21 -0.8296E-3
_diffrn_orient_matrix_UB_22 0.7637E-3
_diffrn_orient_matrix_UB_23 -0.570724E-1
_diffrn_orient_matrix_UB_31 0.230403E-1
_diffrn_orient_matrix_UB_32 -0.635854E-1
_diffrn_orient_matrix_UB_33 -0.7578E-3
_diffrn_radiation_monochromator graphite
_diffrn_radiation_probe x-ray
_diffrn_radiation_type MoK\a
_diffrn_radiation_wavelength 0.71073
_diffrn_reflns_av_R_equivalents 0.0443
_diffrn_reflns_av_unetI/netI 0.0446
_diffrn_reflns_limit_h_max 18
_diffrn_reflns_limit_h_min -20
_diffrn_reflns_limit_k_max 15
_diffrn_reflns_limit_k_min -18
_diffrn_reflns_limit_l_max 10
_diffrn_reflns_limit_l_min -12
_diffrn_reflns_number 14383
_diffrn_reflns_theta_full 25.34
_diffrn_reflns_theta_max 25.34
_diffrn_reflns_theta_min 3.73
_diffrn_source 'Enraf Nonius FR590'
_exptl_absorpt_coefficient_mu 0.123
_exptl_absorpt_correction_type none
_exptl_crystal_colour colourless
_exptl_crystal_density_diffrn 1.291
_exptl_crystal_density_method 'not measured'
_exptl_crystal_description prism
_exptl_crystal_F_000 1120
_exptl_crystal_size_max 0.3
_exptl_crystal_size_mid 0.2
_exptl_crystal_size_min 0.2
_refine_diff_density_max 0.226
_refine_diff_density_min -0.299
_refine_diff_density_rms 0.039
_refine_ls_abs_structure_details 'Flack H D (1983), Acta Cryst. A39, 876-881'
_refine_ls_abs_structure_Flack -0.03(12)
_refine_ls_extinction_method none
_refine_ls_goodness_of_fit_ref 1.038
_refine_ls_hydrogen_treatment riding
_refine_ls_matrix_type full
_refine_ls_number_parameters 344
_refine_ls_number_reflns 4445
_refine_ls_number_restraints 1
_refine_ls_restrained_S_all 1.038
_refine_ls_R_factor_all 0.0463
_refine_ls_R_factor_gt 0.0375
_refine_ls_shift/su_max 0.006
_refine_ls_shift/su_mean 0
_refine_ls_structure_factor_coef Fsqd
_refine_ls_weighting_details 'calc w=1/[\s^2^(Fo^2^)+(0.0394P)^2^+0.6490P] where P=(Fo^2^+2Fc^2^)/3'
_refine_ls_weighting_scheme calc
_refine_ls_wR_factor_gt 0.0806
_refine_ls_wR_factor_ref 0.0847
_reflns_number_gt 3974
_reflns_number_total 4445
_reflns_threshold_expression >2sigma(I)
_cod_data_source_file b402718c.txt
_cod_data_source_block (3)-oct1403
_cod_original_sg_symbol_H-M Pna2(1)
_cod_original_formula_sum 'C27 H41 N9 Si1'
_cod_database_code 7014182

loop_
_symmetry_equiv_pos_as_xyz
'x, y, z'
'-x, -y, z+1/2'
'-x+1/2, y+1/2, z+1/2'
'x+1/2, -y+1/2, z'

loop_
_atom_site_label
_atom_site_type_symbol
_atom_site_fract_x
_atom_site_fract_y
_atom_site_fract_z
_atom_site_U_iso_or_equiv
_atom_site_adp_type
_atom_site_occupancy
_atom_site_symmetry_multiplicity
_atom_site_calc_flag
_atom_site_refinement_flags
_atom_site_disorder_assembly
_atom_site_disorder_group
Si Si 0.86139(3) 0.72804(4) 0.48966(6) 0.02182(15) Uani 1 1 d . A .
N1 N 0.95481(10) 0.76087(11) 0.45058(18) 0.0238(4) Uani 1 1 d . . .
N2 N 0.92046(10) 0.89165(12) 0.53889(19) 0.0266(4) Uani 1 1 d . . .
N3 N 1.02552(10) 0.88809(12) 0.39017(19) 0.0264(4) Uani 1 1 d . . .
N4 N 0.84630(10) 0.72962(13) 0.66236(19) 0.0250(4) Uani 1 1 d . . .
N5 N 0.72936(11) 0.67166(14) 0.62147(19) 0.0312(5) Uani 1 1 d . . .
N6 N 0.76190(11) 0.70943(13) 0.84516(19) 0.0305(5) Uani 1 1 d . . .
N7 N 0.85153(10) 0.62479(12) 0.41381(19) 0.0247(4) Uani 1 1 d . . .
N8 N 0.93424(11) 0.57377(12) 0.5716(2) 0.0314(5) Uani 1 1 d . . .
N9 N 0.88339(11) 0.47419(12) 0.4136(2) 0.0303(5) Uani 1 1 d . . .
C1 C 0.96825(12) 0.85034(13) 0.4638(2) 0.0223(5) Uani 1 1 d . . .
C2 C 1.01510(13) 0.70611(15) 0.3920(3) 0.0308(6) Uani 1 1 d . . .
H2A H 0.9935 0.6489 0.3653 0.037 Uiso 1 1 calc R . .
H2B H 1.0555 0.6956 0.4595 0.037 Uiso 1 1 calc R . .
C3 C 1.04901(15) 0.75082(16) 0.2709(3) 0.0345(6) Uani 1 1 d . . .
H3A H 1.09 0.7141 0.2321 0.041 Uiso 1 1 calc R . .
H3B H 1.0092 0.7594 0.2017 0.041 Uiso 1 1 calc R . .
C4 C 1.08114(14) 0.83786(16) 0.3130(2) 0.0336(6) Uani 1 1 d . . .
H4A H 1.1274 0.8284 0.3681 0.04 Uiso 1 1 calc R . .
H4B H 1.0961 0.8715 0.2324 0.04 Uiso 1 1 calc R . .
C5 C 1.04832(14) 0.97876(15) 0.4173(3) 0.0314(6) Uani 1 1 d . . .
H5A H 1.0401 1.0143 0.3356 0.038 Uiso 1 1 calc R . .
H5B H 1.1035 0.9803 0.4387 0.038 Uiso 1 1 calc R . .
C6 C 1.00405(14) 1.01877(16) 0.5324(3) 0.0347(6) Uani 1 1 d . . .
H6A H 1.0048 1.0833 0.5251 0.042 Uiso 1 1 calc R . .
H6B H 1.0277 1.0022 0.6189 0.042 Uiso 1 1 calc R . .
C7 C 0.92260(14) 0.98582(15) 0.5269(3) 0.0334(6) Uani 1 1 d . . .
H7A H 0.8927 1.0124 0.6006 0.04 Uiso 1 1 calc R . .
H7B H 0.899 1.0036 0.4409 0.04 Uiso 1 1 calc R . .
C8 C 0.77653(13) 0.70007(14) 0.7098(2) 0.0227(5) Uani 1 1 d . . .
C9 C 0.91046(14) 0.73961(18) 0.7559(2) 0.0331(6) Uani 1 1 d . . .
H9A H 0.9495 0.7783 0.7156 0.04 Uiso 1 1 calc R . .
H9B H 0.9342 0.6819 0.7721 0.04 Uiso 1 1 calc R . .
C10 C 0.88449(16) 0.77746(18) 0.8864(3) 0.0406(6) Uani 1 1 d . . .
H10A H 0.8651 0.8375 0.8723 0.049 Uiso 1 1 calc R . .
H10B H 0.9278 0.7802 0.95 0.049 Uiso 1 1 calc R . .
C11 C 0.82247(16) 0.7208(2) 0.9424(3) 0.0455(7) Uani 1 1 d . . .
H11A H 0.8438 0.6631 0.9668 0.055 Uiso 1 1 calc R . .
H11B H 0.8016 0.748 1.0247 0.055 Uiso 1 1 calc R . .
C12 C 0.69238(14) 0.67007(18) 0.8980(3) 0.0394(6) Uani 1 1 d . . .
H12A H 0.6783 0.6984 0.9838 0.047 Uiso 1 1 calc R . .
H12B H 0.7008 0.6071 0.9152 0.047 Uiso 1 1 calc R . .
C13 C 0.62905(15) 0.68166(18) 0.7974(3) 0.0401(6) Uani 1 1 d . . .
H13A H 0.5825 0.6515 0.8292 0.048 Uiso 1 1 calc R . .
H13B H 0.6171 0.7445 0.7871 0.048 Uiso 1 1 calc R . .
C14 C 0.65334(13) 0.64440(19) 0.6653(3) 0.0371(6) Uani 1 1 d . . .
H14A H 0.6523 0.5799 0.6715 0.045 Uiso 1 1 calc R . .
H14B H 0.6158 0.662 0.5962 0.045 Uiso 1 1 calc R . .
C15 C 0.89066(12) 0.55510(13) 0.4723(2) 0.0224(5) Uani 1 1 d . A .
C19 C 0.92744(14) 0.40154(16) 0.4667(3) 0.0368(6) Uani 1 1 d . A .
H19A H 0.9403 0.3608 0.393 0.044 Uiso 1 1 calc R . .
H19B H 0.8964 0.3694 0.5333 0.044 Uiso 1 1 calc R . .
C20 C 0.99989(14) 0.43317(15) 0.5322(3) 0.0344(6) Uani 1 1 d . . .
H20A H 1.0352 0.4564 0.4634 0.041 Uiso 1 1 calc R A .
H20B H 1.0255 0.3842 0.5788 0.041 Uiso 1 1 calc R . .
C21 C 0.97979(14) 0.50425(17) 0.6318(3) 0.0339(6) Uani 1 1 d . A .
H21A H 0.951 0.4782 0.7072 0.041 Uiso 1 1 calc R . .
H21B H 1.0274 0.5296 0.6685 0.041 Uiso 1 1 calc R . .
C22 C 0.79819(13) 0.80715(14) 0.3967(2) 0.0253(5) Uani 1 1 d . . .
C23 C 0.81830(14) 0.83276(16) 0.2673(2) 0.0319(6) Uani 1 1 d . A .
H23 H 0.8591 0.8036 0.2234 0.038 Uiso 1 1 calc R . .
C24 C 0.78055(17) 0.89948(18) 0.2007(3) 0.0413(7) Uani 1 1 d . . .
H24 H 0.7958 0.9155 0.1127 0.05 Uiso 1 1 calc R A .
C25 C 0.72077(15) 0.94268(17) 0.2623(3) 0.0402(7) Uani 1 1 d . A .
H25 H 0.695 0.9889 0.2176 0.048 Uiso 1 1 calc R . .
C26 C 0.69913(15) 0.91768(17) 0.3895(3) 0.0431(7) Uani 1 1 d . . .
H26 H 0.6578 0.9465 0.4323 0.052 Uiso 1 1 calc R A .
C27 C 0.73703(13) 0.85098(15) 0.4556(3) 0.0332(6) Uani 1 1 d . A .
H27 H 0.721 0.8347 0.5431 0.04 Uiso 1 1 calc R . .
C16 C 0.7905(2) 0.60457(19) 0.3204(3) 0.0581(9) Uani 0.514(3) 1 d P A 1
H16A H 0.7432 0.5959 0.3733 0.07 Uiso 0.514(3) 1 calc PR A 1
H16B H 0.7824 0.6567 0.2633 0.07 Uiso 0.514(3) 1 calc PR A 1
C17 C 0.7987(3) 0.5327(3) 0.2360(5) 0.0249(11) Uani 0.514(3) 1 d P A 1
H17A H 0.8386 0.5447 0.168 0.03 Uiso 0.514(3) 1 calc PR A 1
H17B H 0.7501 0.521 0.1888 0.03 Uiso 0.514(3) 1 calc PR A 1
C18 C 0.82203(15) 0.45095(16) 0.3229(3) 0.0369(6) Uani 0.514(3) 1 d P A 1
H18A H 0.7774 0.4303 0.375 0.044 Uiso 0.514(3) 1 calc PR A 1
H18B H 0.8388 0.4029 0.2634 0.044 Uiso 0.514(3) 1 calc PR A 1
C16A C 0.7905(2) 0.60457(19) 0.3204(3) 0.0581(9) Uani 0.486(3) 1 d P A 2
H16C H 0.7477 0.6453 0.3379 0.07 Uiso 0.486(3) 1 calc PR A 2
H16D H 0.8092 0.6165 0.2286 0.07 Uiso 0.486(3) 1 calc PR A 2
C17A C 0.7623(3) 0.5214(3) 0.3233(7) 0.0372(14) Uani 0.486(3) 1 d P A 2
H17C H 0.7288 0.513 0.2444 0.045 Uiso 0.486(3) 1 calc PR A 2
H17D H 0.7305 0.5146 0.4046 0.045 Uiso 0.486(3) 1 calc PR A 2
C18A C 0.82203(15) 0.45095(16) 0.3229(3) 0.0369(6) Uani 0.486(3) 1 d P A 2
H18C H 0.7989 0.3949 0.3513 0.044 Uiso 0.486(3) 1 calc PR A 2
H18D H 0.8425 0.4435 0.2311 0.044 Uiso 0.486(3) 1 calc PR A 2

loop_
_atom_site_aniso_label
_atom_site_aniso_U_11
_atom_site_aniso_U_22
_atom_site_aniso_U_33
_atom_site_aniso_U_23
_atom_site_aniso_U_13
_atom_site_aniso_U_12
Si 0.0211(3) 0.0229(3) 0.0214(3) -0.0005(3) -0.0013(3) -0.0012(3)
N1 0.0200(9) 0.0176(9) 0.0338(12) 0.0000(8) 0.0038(8) 0.0009(7)
N2 0.0227(10) 0.0241(10) 0.0329(11) -0.0039(8) 0.0015(8) 0.0008(8)
N3 0.0268(10) 0.0209(10) 0.0315(11) -0.0015(8) 0.0040(9) -0.0016(8)
N4 0.0224(10) 0.0319(11) 0.0208(10) 0.0008(8) -0.0015(8) -0.0051(8)
N5 0.0257(11) 0.0420(13) 0.0260(12) -0.0002(9) -0.0020(8) -0.0073(9)
N6 0.0331(11) 0.0358(12) 0.0226(11) -0.0028(8) 0.0014(8) -0.0092(10)
N7 0.0256(10) 0.0216(10) 0.0268(11) 0.0008(8) -0.0054(8) -0.0016(8)
N8 0.0366(12) 0.0253(10) 0.0323(12) 0.0005(9) -0.0077(10) 0.0005(9)
N9 0.0281(10) 0.0224(10) 0.0406(13) -0.0044(9) -0.0052(9) 0.0013(9)
C1 0.0186(11) 0.0219(11) 0.0264(13) 0.0017(9) -0.0048(9) -0.0013(9)
C2 0.0267(12) 0.0247(12) 0.0411(15) -0.0010(10) 0.0094(11) 0.0041(10)
C3 0.0382(14) 0.0307(13) 0.0346(14) -0.0046(11) 0.0093(11) 0.0028(11)
C4 0.0341(14) 0.0362(15) 0.0306(15) 0.0025(11) 0.0100(11) -0.0016(11)
C5 0.0325(13) 0.0243(12) 0.0374(15) -0.0004(11) 0.0028(11) -0.0075(11)
C6 0.0351(14) 0.0244(13) 0.0445(16) -0.0048(11) -0.0002(11) -0.0043(11)
C7 0.0292(13) 0.0288(13) 0.0424(16) -0.0082(11) -0.0008(11) 0.0016(11)
C8 0.0252(13) 0.0193(12) 0.0236(13) 0.0016(9) 0.0018(9) 0.0009(10)
C9 0.0266(13) 0.0466(15) 0.0263(14) 0.0007(11) -0.0087(10) -0.0059(11)
C10 0.0433(15) 0.0421(16) 0.0365(16) -0.0078(12) -0.0086(12) -0.0108(13)
C11 0.0500(17) 0.067(2) 0.0198(14) -0.0054(12) -0.0024(11) -0.0208(15)
C12 0.0401(15) 0.0485(16) 0.0296(15) 0.0004(13) 0.0120(12) -0.0113(13)
C13 0.0312(14) 0.0436(16) 0.0454(17) 0.0017(13) 0.0100(12) -0.0004(12)
C14 0.0251(13) 0.0472(17) 0.0390(15) 0.0028(12) -0.0009(11) -0.0071(11)
C15 0.0233(11) 0.0199(11) 0.0242(13) 0.0015(9) 0.0035(10) -0.0012(9)
C19 0.0425(15) 0.0233(12) 0.0446(17) 0.0012(11) -0.0062(12) 0.0016(11)
C20 0.0317(14) 0.0290(13) 0.0425(16) 0.0035(11) -0.0027(11) 0.0025(11)
C21 0.0314(14) 0.0352(14) 0.0351(15) 0.0009(11) -0.0076(11) 0.0048(12)
C22 0.0255(12) 0.0227(12) 0.0277(13) -0.0036(10) -0.0038(10) -0.0023(10)
C23 0.0363(14) 0.0346(14) 0.0247(13) -0.0018(11) -0.0027(10) 0.0037(11)
C24 0.0521(18) 0.0372(16) 0.0345(15) 0.0086(12) -0.0088(12) 0.0020(14)
C25 0.0378(15) 0.0273(14) 0.0556(18) 0.0068(12) -0.0179(13) -0.0007(12)
C26 0.0296(14) 0.0314(14) 0.068(2) 0.0020(14) 0.0003(13) 0.0087(11)
C27 0.0249(12) 0.0328(14) 0.0419(16) 0.0050(11) 0.0013(10) 0.0009(10)
C16 0.083(2) 0.0309(16) 0.060(2) -0.0026(14) -0.0487(18) -0.0017(15)
C17 0.025(3) 0.033(3) 0.016(3) -0.0011(19) -0.0015(19) 0.001(2)
C18 0.0338(15) 0.0248(14) 0.0520(17) -0.0083(12) -0.0131(12) -0.0013(11)
C16A 0.083(2) 0.0309(16) 0.060(2) -0.0026(14) -0.0487(18) -0.0017(15)
C17A 0.027(3) 0.034(3) 0.050(4) -0.007(3) -0.015(3) 0.000(2)
C18A 0.0338(15) 0.0248(14) 0.0520(17) -0.0083(12) -0.0131(12) -0.0013(11)

loop_
_atom_type_symbol
_atom_type_description
_atom_type_scat_dispersion_real
_atom_type_scat_dispersion_imag
_atom_type_scat_source
C C 0.0033 0.0016 'International Tables Vol C Tables 4.2.6.8 and 6.1.1.4'
H H 0 0 'International Tables Vol C Tables 4.2.6.8 and 6.1.1.4'
N N 0.0061 0.0033 'International Tables Vol C Tables 4.2.6.8 and 6.1.1.4'
Si Si 0.0817 0.0704 'International Tables Vol C Tables 4.2.6.8 and 6.1.1.4'

loop_
_geom_angle_atom_site_label_1
_geom_angle_atom_site_label_2
_geom_angle_atom_site_label_3
_geom_angle
_geom_angle_site_symmetry_1
_geom_angle_site_symmetry_3
_geom_angle_publ_flag
N4 Si N1 110.90(9) . . ?
N4 Si N7 114.97(10) . . ?
N1 Si N7 104.66(9) . . ?
N4 Si C22 112.83(10) . . ?
N1 Si C22 104.75(9) . . ?
N7 Si C22 107.93(9) . . ?
C1 N1 C2 118.41(18) . . ?
C1 N1 Si 114.65(14) . . ?
C2 N1 Si 126.51(15) . . ?
C1 N2 C7 115.06(19) . . ?
C1 N3 C4 123.27(18) . . ?
C1 N3 C5 119.89(18) . . ?
C4 N3 C5 114.39(17) . . ?
C8 N4 C9 119.5(2) . . ?
C8 N4 Si 117.79(15) . . ?
C9 N4 Si 120.88(15) . . ?
C8 N5 C14 118.6(2) . . ?
C8 N6 C11 122.0(2) . . ?
C8 N6 C12 117.7(2) . . ?
C11 N6 C12 114.9(2) . . ?
C15 N7 C16 117.85(19) . . ?
C15 N7 Si 117.28(15) . . ?
C16 N7 Si 122.63(16) . . ?
C15 N8 C21 118.74(19) . . ?
C15 N9 C18 123.71(19) . . ?
C15 N9 C19 119.01(19) . . ?
C18 N9 C19 115.68(18) . . ?
N2 C1 N3 125.44(19) . . ?
N2 C1 N1 115.24(19) . . ?
N3 C1 N1 119.11(19) . . ?
N1 C2 C3 110.02(19) . . ?
C4 C3 C2 108.9(2) . . ?
N3 C4 C3 111.31(19) . . ?
N3 C5 C6 112.48(19) . . ?
C5 C6 C7 108.69(19) . . ?
N2 C7 C6 110.7(2) . . ?
N5 C8 N6 125.9(2) . . ?
N5 C8 N4 116.4(2) . . ?
N6 C8 N4 117.6(2) . . ?
N4 C9 C10 111.1(2) . . ?
C9 C10 C11 108.7(2) . . ?
N6 C11 C10 110.6(2) . . ?
N6 C12 C13 109.0(2) . . ?
C14 C13 C12 109.4(2) . . ?
N5 C14 C13 114.4(2) . . ?
N8 C15 N9 125.7(2) . . ?
N8 C15 N7 116.40(19) . . ?
N9 C15 N7 117.7(2) . . ?
N9 C19 C20 111.0(2) . . ?
C19 C20 C21 108.6(2) . . ?
N8 C21 C20 112.4(2) . . ?
C23 C22 C27 116.7(2) . . ?
C23 C22 Si 119.18(18) . . ?
C27 C22 Si 123.62(19) . . ?
C24 C23 C22 122.0(2) . . ?
C25 C24 C23 120.1(3) . . ?
C26 C25 C24 119.0(2) . . ?
C25 C26 C27 120.7(2) . . ?
C26 C27 C22 121.5(3) . . ?
C17 C16 N7 118.7(3) . . ?
C16 C17 C18 108.8(3) . . ?
N9 C18 C17 109.9(2) . . ?

loop_
_geom_bond_atom_site_label_1
_geom_bond_atom_site_label_2
_geom_bond_distance
_geom_bond_site_symmetry_2
_geom_bond_publ_flag
Si N4 1.742(2) . ?
Si N1 1.7560(18) . ?
Si N7 1.7604(19) . ?
Si C22 1.884(2) . ?
N1 C1 1.396(3) . ?
N1 C2 1.470(3) . ?
N2 C1 1.289(3) . ?
N2 C7 1.447(3) . ?
N3 C1 1.371(3) . ?
N3 C4 1.460(3) . ?
N3 C5 1.469(3) . ?
N4 C8 1.386(3) . ?
N4 C9 1.469(3) . ?
N5 C8 1.284(3) . ?
N5 C14 1.462(3) . ?
N6 C8 1.382(3) . ?
N6 C11 1.448(3) . ?
N6 C12 1.457(3) . ?
N7 C15 1.395(3) . ?
N7 C16 1.451(3) . ?
N8 C15 1.283(3) . ?
N8 C21 1.459(3) . ?
N9 C15 1.375(3) . ?
N9 C18 1.449(3) . ?
N9 C19 1.453(3) . ?
C2 C3 1.510(3) . ?
C3 C4 1.506(3) . ?
C5 C6 1.514(3) . ?
C6 C7 1.514(3) . ?
C9 C10 1.495(4) . ?
C10 C11 1.498(4) . ?
C12 C13 1.506(4) . ?
C13 C14 1.497(4) . ?
C19 C20 1.507(3) . ?
C20 C21 1.515(3) . ?
C22 C23 1.394(3) . ?
C22 C27 1.394(3) . ?
C23 C24 1.386(4) . ?
C24 C25 1.382(4) . ?
C25 C26 1.378(4) . ?
C26 C27 1.385(4) . ?
C16 C17 1.393(5) . ?
C17 C18 1.576(5) . ?
